data_9001005
loop_
_publ_author_name
'Reeder, R. J.'
'Markgraf, S. A.'

_publ_section_title
;
 High-temperature crystal chemistry of dolomite
 Sample: Anisotropic refinement, Temperature = 200 deg C
;
_journal_name_full 'American Mineralogist'
_journal_page_first 795
_journal_page_last 804
_journal_volume 71
_journal_year 1986
_chemical_formula_sum 'C2 Ca Mg O6'
_chemical_name_mineral Dolomite
_space_group_IT_number 148
_symmetry_space_group_name_Hall '-R 3'
_symmetry_space_group_name_H-M 'R -3 :H'
_cell_angle_alpha 90
_cell_angle_beta 90
_cell_angle_gamma 120
_cell_length_a 4.8104
_cell_length_b 4.8104
_cell_length_c 16.055
_cell_formula_units_Z 3
_cell_volume 321.739
_database_code_amcsd 0001027
_diffrn_ambient_temperature 473.15
_exptl_crystal_density_diffrn 2.855
_cod_original_sg_symbol_H-M 'R -3'
_cod_original_formula_sum 'Ca Mg C2 O6'
_cod_database_code 9001005

loop_
_symmetry_equiv_pos_as_xyz
x,y,z
2/3+x,1/3+y,1/3+z
1/3+x,2/3+y,2/3+z
y,-x+y,-z
2/3+y,1/3-x+y,1/3-z
1/3+y,2/3-x+y,2/3-z
-x+y,-x,z
2/3-x+y,1/3-x,1/3+z
1/3-x+y,2/3-x,2/3+z
-x,-y,-z
2/3-x,1/3-y,1/3-z
1/3-x,2/3-y,2/3-z
-y,x-y,z
2/3-y,1/3+x-y,1/3+z
1/3-y,2/3+x-y,2/3+z
x-y,x,-z
2/3+x-y,1/3+x,1/3-z
1/3+x-y,2/3+x,2/3-z

loop_
_atom_site_aniso_label
_atom_site_aniso_U_11
_atom_site_aniso_U_22
_atom_site_aniso_U_33
_atom_site_aniso_U_12
_atom_site_aniso_U_13
_atom_site_aniso_U_23
Ca 0.01389 0.01389 0.01332 0.00695 0.00000 0.00000
Mg 0.01002 0.01002 0.01306 0.00501 0.00000 0.00000
C 0.01108 0.01108 0.01162 0.00554 0.00000 0.00000
O 0.01301 0.01802 0.02102 0.01029 -0.00319 -0.00495

loop_
_atom_site_label
_atom_site_fract_x
_atom_site_fract_y
_atom_site_fract_z
Ca 0.00000 0.00000 0.00000
Mg 0.00000 0.00000 0.50000
C 0.00000 0.00000 0.24295
O 0.24700 -0.03610 0.24401

loop_
_cod_related_entry_id
_cod_related_entry_database
_cod_related_entry_code
1 AMCSD 0001027
